data_4110092
loop_
_publ_author_name
'Takashi Ikawa'
'Timothy E. Barder'
'Mark R. Biscoe'
'Stephen L. Buchwald'

_publ_section_title
;
 Pd-Catalyzed Amidations of Aryl Chlorides Using Monodentate Biaryl
 Phosphine Ligands: A Kinetic, Computational, and Synthetic Investigation
;
_journal_name_full 'Journal of the American Chemical Society'
_journal_page_first 13001
_journal_page_last 13007
_journal_paper_doi 10.1021/ja0717414
_journal_volume 129
_journal_year 2007
_chemical_formula_sum 'C33 H53 P'
_chemical_formula_weight 480.72
_chemical_name_systematic
; 
 ? 
;
_space_group_IT_number 2
_symmetry_cell_setting triclinic
_symmetry_space_group_name_Hall '-P 1'
_symmetry_space_group_name_H-M 'P -1'
_atom_sites_solution_hydrogens geom
_atom_sites_solution_primary direct
_atom_sites_solution_secondary difmap
_audit_creation_method SHELXL-97
_cell_angle_alpha 76.5310(10)
_cell_angle_beta 83.3630(10)
_cell_angle_gamma 79.6560(10)
_cell_formula_units_Z 4
_cell_length_a 11.2779(5)
_cell_length_b 15.8314(7)
_cell_length_c 17.6683(8)
_cell_measurement_reflns_used 5662
_cell_measurement_temperature 100(2)
_cell_measurement_theta_max 23.26
_cell_measurement_theta_min 2.27
_cell_volume 3009.0(2)
_computing_cell_refinement 'Bruker SMART'
_computing_data_collection 'Bruker SMART'
_computing_data_reduction 'Bruker SAINT'
_computing_molecular_graphics 'Bruker SHELXTL'
_computing_publication_material 'Bruker SHELXTL'
_computing_structure_refinement 'SHELXL-97 (Sheldrick, 1997)'
_computing_structure_solution 'SHELXS-97 (Sheldrick, 1990)'
_diffrn_ambient_temperature 100(2)
_diffrn_measured_fraction_theta_full 0.950
_diffrn_measured_fraction_theta_max 0.950
_diffrn_measurement_device_type 'CCD area detector'
_diffrn_measurement_method 'phi and omega scans'
_diffrn_radiation_monochromator graphite
_diffrn_radiation_source 'fine-focus sealed tube'
_diffrn_radiation_type MoK\a
_diffrn_radiation_wavelength 0.71073
_diffrn_reflns_av_R_equivalents 0.0216
_diffrn_reflns_av_sigmaI/netI 0.0386
_diffrn_reflns_limit_h_max 5
_diffrn_reflns_limit_h_min -11
_diffrn_reflns_limit_k_max 15
_diffrn_reflns_limit_k_min -15
_diffrn_reflns_limit_l_max 17
_diffrn_reflns_limit_l_min -17
_diffrn_reflns_number 10069
_diffrn_reflns_theta_full 20.81
_diffrn_reflns_theta_max 20.81
_diffrn_reflns_theta_min 1.19
_exptl_absorpt_coefficient_mu 0.109
_exptl_absorpt_correction_type none
_exptl_crystal_colour colorless
_exptl_crystal_density_diffrn 1.061
_exptl_crystal_density_meas 0
_exptl_crystal_description block
_exptl_crystal_F_000 1064
_exptl_crystal_size_max 0.40
_exptl_crystal_size_mid 0.33
_exptl_crystal_size_min 0.20
_refine_diff_density_max 1.081
_refine_diff_density_min -0.338
_refine_diff_density_rms 0.057
_refine_ls_extinction_method none
_refine_ls_goodness_of_fit_ref 1.030
_refine_ls_hydrogen_treatment constr
_refine_ls_matrix_type full
_refine_ls_number_parameters 645
_refine_ls_number_reflns 5990
_refine_ls_number_restraints 0
_refine_ls_restrained_S_all 1.030
_refine_ls_R_factor_all 0.0667
_refine_ls_R_factor_gt 0.0602
_refine_ls_shift/su_max 0.001
_refine_ls_shift/su_mean 0.000
_refine_ls_structure_factor_coef Fsqd
_refine_ls_weighting_details 'calc w=1/[\s^2^(Fo^2^)+(0.0969P)^2^+4.5939P] where P=(Fo^2^+2Fc^2^)/3'
_refine_ls_weighting_scheme calc
_refine_ls_wR_factor_gt 0.1657
_refine_ls_wR_factor_ref 0.1740
_reflns_number_gt 5252
_reflns_number_total 5990
_reflns_threshold_expression >2sigma(I)
_cod_data_source_file ja0717414si20070312_053806.cif
_cod_data_source_block 06143t
_cod_database_code 4110092

loop_
_symmetry_equiv_pos_as_xyz
'x, y, z'
'-x, -y, -z'

loop_
_atom_site_label
_atom_site_type_symbol
_atom_site_fract_x
_atom_site_fract_y
_atom_site_fract_z
_atom_site_U_iso_or_equiv
_atom_site_adp_type
_atom_site_occupancy
_atom_site_symmetry_multiplicity
_atom_site_calc_flag
_atom_site_refinement_flags
P1 P 0.52980(7) 0.25463(5) 0.24236(5) 0.0139(3) Uani 1 1 d .
C1 C 0.2621(3) 0.3753(2) 0.08679(18) 0.0192(8) Uani 1 1 d .
C2 C 0.6607(3) 0.2609(2) 0.16307(19) 0.0186(8) Uani 1 1 d .
C3 C 0.3566(3) 0.3672(2) 0.13475(18) 0.0176(8) Uani 1 1 d .
C4 C 0.2011(3) 0.3041(2) 0.09309(18) 0.0185(8) Uani 1 1 d .
C5 C 0.2860(3) -0.0468(2) 0.49522(18) 0.0168(8) Uani 1 1 d .
H5 H 0.3361 -0.1027 0.4856 0.020 Uiso 1 1 calc R
C6 C 0.3873(3) 0.2899(2) 0.19095(18) 0.0137(8) Uani 1 1 d .
C7 C 0.3112(3) 0.22425(19) 0.20560(17) 0.0118(8) Uani 1 1 d .
C8 C 0.5399(3) 0.3308(2) 0.31063(19) 0.0199(8) Uani 1 1 d .
C9 C 0.4581(3) 0.0397(2) 0.21791(18) 0.0143(8) Uani 1 1 d .
H9 H 0.4620 0.0930 0.1749 0.017 Uiso 1 1 calc R
C10 C 0.3373(4) -0.0215(2) 0.5622(2) 0.0311(10) Uani 1 1 d .
H10A H 0.4213 -0.0126 0.5472 0.047 Uiso 1 1 calc R
H10B H 0.3342 -0.0688 0.6090 0.047 Uiso 1 1 calc R
H10C H 0.2891 0.0329 0.5730 0.047 Uiso 1 1 calc R
C11 C 0.2334(3) 0.1721(2) 0.34511(18) 0.0130(8) Uani 1 1 d .
C12 C 0.6382(3) 0.2048(2) 0.1081(2) 0.0282(9) Uani 1 1 d .
H12A H 0.5654 0.2327 0.0810 0.042 Uiso 1 1 calc R
H12B H 0.6269 0.1461 0.1383 0.042 Uiso 1 1 calc R
H12C H 0.7077 0.1997 0.0698 0.042 Uiso 1 1 calc R
C13 C 0.2930(3) 0.0229(2) 0.42024(18) 0.0137(8) Uani 1 1 d .
C14 C 0.3654(3) 0.0052(2) 0.35523(18) 0.0127(8) Uani 1 1 d .
H14 H 0.4096 -0.0523 0.3581 0.015 Uiso 1 1 calc R
C15 C 0.1490(3) 0.1562(2) 0.1631(2) 0.0235(9) Uani 1 1 d .
H15A H 0.0630 0.1808 0.1609 0.035 Uiso 1 1 calc R
H15B H 0.1620 0.1152 0.2135 0.035 Uiso 1 1 calc R
H15C H 0.1748 0.1248 0.1208 0.035 Uiso 1 1 calc R
C16 C 0.1483(3) 0.2593(2) 0.34183(18) 0.0138(8) Uani 1 1 d .
H16 H 0.1825 0.3048 0.2999 0.017 Uiso 1 1 calc R
C17 C 0.4171(3) 0.4471(2) 0.1272(2) 0.0333(10) Uani 1 1 d .
H17A H 0.3594 0.4937 0.1454 0.050 Uiso 1 1 calc R
H17B H 0.4444 0.4682 0.0724 0.050 Uiso 1 1 calc R
H17C H 0.4868 0.4311 0.1589 0.050 Uiso 1 1 calc R
C18 C 0.3117(3) 0.1529(2) 0.28048(17) 0.0116(8) Uani 1 1 d .
C19 C 0.0236(3) 0.2518(2) 0.3199(2) 0.0243(9) Uani 1 1 d .
H19A H 0.0309 0.2403 0.2672 0.036 Uiso 1 1 calc R
H19B H -0.0316 0.3070 0.3211 0.036 Uiso 1 1 calc R
H19C H -0.0082 0.2034 0.3572 0.036 Uiso 1 1 calc R
C20 C 0.1571(3) -0.0644(2) 0.5203(2) 0.0278(9) Uani 1 1 d .
H20A H 0.1068 -0.0109 0.5318 0.042 Uiso 1 1 calc R
H20B H 0.1573 -0.1119 0.5671 0.042 Uiso 1 1 calc R
H20C H 0.1243 -0.0816 0.4781 0.042 Uiso 1 1 calc R
C21 C 0.2296(3) 0.4607(2) 0.0279(2) 0.0302(9) Uani 1 1 d .
H21A H 0.2285 0.5105 0.0522 0.045 Uiso 1 1 calc R
H21B H 0.1495 0.4629 0.0103 0.045 Uiso 1 1 calc R
H21C H 0.2897 0.4638 -0.0170 0.045 Uiso 1 1 calc R
C22 C 0.1090(3) 0.3079(2) 0.0357(2) 0.0294(9) Uani 1 1 d .
H22A H 0.1061 0.2483 0.0299 0.044 Uiso 1 1 calc R
H22B H 0.1322 0.3440 -0.0150 0.044 Uiso 1 1 calc R
H22C H 0.0291 0.3338 0.0553 0.044 Uiso 1 1 calc R
C23 C 0.4069(3) -0.0276(2) 0.18661(19) 0.0198(8) Uani 1 1 d .
H23A H 0.4039 -0.0811 0.2275 0.030 Uiso 1 1 calc R
H23B H 0.4588 -0.0420 0.1415 0.030 Uiso 1 1 calc R
H23C H 0.3251 -0.0028 0.1708 0.030 Uiso 1 1 calc R
C24 C 0.2221(3) 0.2300(2) 0.15411(18) 0.0153(8) Uani 1 1 d .
C25 C 0.2278(3) 0.1071(2) 0.41343(18) 0.0143(8) Uani 1 1 d .
H25 H 0.1773 0.1211 0.4571 0.017 Uiso 1 1 calc R
C26 C 0.7733(3) 0.2145(3) 0.2068(2) 0.0353(10) Uani 1 1 d .
H26A H 0.7578 0.1575 0.2388 0.053 Uiso 1 1 calc R
H26B H 0.7912 0.2511 0.2405 0.053 Uiso 1 1 calc R
H26C H 0.8424 0.2054 0.1689 0.053 Uiso 1 1 calc R
C27 C 0.1331(3) 0.2916(2) 0.41810(19) 0.0222(8) Uani 1 1 d .
H27A H 0.0824 0.2559 0.4569 0.033 Uiso 1 1 calc R
H27B H 0.0947 0.3533 0.4086 0.033 Uiso 1 1 calc R
H27C H 0.2126 0.2861 0.4377 0.033 Uiso 1 1 calc R
C28 C 0.3768(3) 0.0676(2) 0.28582(18) 0.0118(8) Uani 1 1 d .
C29 C 0.6159(4) 0.4042(3) 0.2864(2) 0.0400(11) Uani 1 1 d .
H29A H 0.5810 0.4484 0.2427 0.060 Uiso 1 1 calc R
H29B H 0.6986 0.3799 0.2703 0.060 Uiso 1 1 calc R
H29C H 0.6170 0.4317 0.3306 0.060 Uiso 1 1 calc R
C30 C 0.5951(4) 0.2664(3) 0.3829(2) 0.0493(12) Uani 1 1 d .
H30A H 0.5952 0.2982 0.4243 0.074 Uiso 1 1 calc R
H30B H 0.6783 0.2415 0.3683 0.074 Uiso 1 1 calc R
H30C H 0.5469 0.2190 0.4017 0.074 Uiso 1 1 calc R
C31 C 0.5864(3) 0.0026(2) 0.24115(19) 0.0184(8) Uani 1 1 d .
H31A H 0.6181 0.0457 0.2617 0.028 Uiso 1 1 calc R
H31B H 0.6380 -0.0102 0.1953 0.028 Uiso 1 1 calc R
H31C H 0.5855 -0.0517 0.2814 0.028 Uiso 1 1 calc R
C32 C 0.6898(3) 0.3482(2) 0.1113(2) 0.0322(10) Uani 1 1 d .
H32A H 0.7665 0.3374 0.0803 0.048 Uiso 1 1 calc R
H32B H 0.6962 0.3888 0.1443 0.048 Uiso 1 1 calc R
H32C H 0.6251 0.3740 0.0764 0.048 Uiso 1 1 calc R
C33 C 0.4121(4) 0.3672(3) 0.3368(3) 0.0478(12) Uani 1 1 d .
H33A H 0.4139 0.3953 0.3805 0.072 Uiso 1 1 calc R
H33B H 0.3644 0.3192 0.3535 0.072 Uiso 1 1 calc R
H33C H 0.3754 0.4107 0.2933 0.072 Uiso 1 1 calc R
P2 P 1.01193(7) 0.76484(5) 0.22915(5) 0.0147(3) Uani 1 1 d .
C34 C 0.8260(3) 0.8647(2) 0.12423(18) 0.0160(8) Uani 1 1 d .
C35 C 0.6667(3) 0.7935(2) 0.09683(18) 0.0176(8) Uani 1 1 d .
C36 C 1.1380(3) 0.7773(2) 0.1457(2) 0.0214(9) Uani 1 1 d .
C37 C 0.7254(3) 0.8672(2) 0.08260(18) 0.0180(8) Uani 1 1 d .
C38 C 0.6973(3) 0.7228(2) 0.15901(18) 0.0148(8) Uani 1 1 d .
C39 C 0.8028(3) 0.6529(2) 0.27978(18) 0.0131(8) Uani 1 1 d .
C40 C 0.8891(3) 0.9443(2) 0.1019(2) 0.0286(9) Uani 1 1 d .
H40A H 0.9603 0.9339 0.1318 0.043 Uiso 1 1 calc R
H40B H 0.8336 0.9957 0.1135 0.043 Uiso 1 1 calc R
H40C H 0.9143 0.9551 0.0460 0.043 Uiso 1 1 calc R
C41 C 0.8634(3) 0.7917(2) 0.18365(17) 0.0119(8) Uani 1 1 d .
C42 C 0.6843(3) 0.9488(2) 0.0218(2) 0.0286(9) Uani 1 1 d .
H42A H 0.7451 0.9547 -0.0226 0.043 Uiso 1 1 calc R
H42B H 0.6740 1.0007 0.0447 0.043 Uiso 1 1 calc R
H42C H 0.6072 0.9439 0.0041 0.043 Uiso 1 1 calc R
C43 C 1.0181(3) 0.8426(2) 0.29560(19) 0.0212(9) Uani 1 1 d .
C44 C 0.9198(4) 0.8215(3) 0.3591(2) 0.0530(13) Uani 1 1 d .
H44A H 0.9290 0.7577 0.3792 0.079 Uiso 1 1 calc R
H44B H 0.8407 0.8426 0.3378 0.079 Uiso 1 1 calc R
H44C H 0.9257 0.8505 0.4015 0.079 Uiso 1 1 calc R
C45 C 0.7915(3) 0.72332(19) 0.20518(17) 0.0115(8) Uani 1 1 d .
C46 C 0.8772(3) 0.5707(2) 0.28245(18) 0.0128(8) Uani 1 1 d .
C47 C 0.7249(3) 0.6664(2) 0.34589(18) 0.0145(8) Uani 1 1 d .
C48 C 0.6293(3) 0.6453(2) 0.1749(2) 0.0241(9) Uani 1 1 d .
H48A H 0.5421 0.6665 0.1788 0.036 Uiso 1 1 calc R
H48B H 0.6523 0.6052 0.2241 0.036 Uiso 1 1 calc R
H48C H 0.6495 0.6141 0.1322 0.036 Uiso 1 1 calc R
C49 C 0.7250(3) 0.5985(2) 0.41252(19) 0.0192(8) Uani 1 1 d .
H49 H 0.6741 0.6087 0.4573 0.023 Uiso 1 1 calc R
C50 C 0.9128(3) 0.4886(2) 0.1728(2) 0.0258(9) Uani 1 1 d .
H50A H 0.9086 0.4320 0.2092 0.039 Uiso 1 1 calc R
H50B H 0.9671 0.4795 0.1270 0.039 Uiso 1 1 calc R
H50C H 0.8319 0.5152 0.1564 0.039 Uiso 1 1 calc R
C51 C 0.6354(3) 0.7512(2) 0.34680(19) 0.0170(8) Uani 1 1 d .
H51 H 0.6642 0.7987 0.3044 0.020 Uiso 1 1 calc R
C52 C 1.2447(4) 0.7099(3) 0.1774(3) 0.0555(14) Uani 1 1 d .
H52A H 1.3091 0.7055 0.1356 0.083 Uiso 1 1 calc R
H52B H 1.2186 0.6525 0.1973 0.083 Uiso 1 1 calc R
H52C H 1.2751 0.7283 0.2199 0.083 Uiso 1 1 calc R
C53 C 0.9609(3) 0.5501(2) 0.21327(18) 0.0160(8) Uani 1 1 d .
H53 H 0.9662 0.6067 0.1745 0.019 Uiso 1 1 calc R
C54 C 0.5697(3) 0.7910(2) 0.0448(2) 0.0275(9) Uani 1 1 d .
H54A H 0.5623 0.7297 0.0470 0.041 Uiso 1 1 calc R
H54B H 0.5919 0.8197 -0.0090 0.041 Uiso 1 1 calc R
H54C H 0.4923 0.8219 0.0630 0.041 Uiso 1 1 calc R
C55 C 0.8712(3) 0.5054(2) 0.35035(18) 0.0172(8) Uani 1 1 d .
H55 H 0.9212 0.4501 0.3516 0.021 Uiso 1 1 calc R
C56 C 0.6263(3) 0.7811(2) 0.42382(19) 0.0232(9) Uani 1 1 d .
H56A H 0.5855 0.7406 0.4649 0.035 Uiso 1 1 calc R
H56B H 0.5799 0.8406 0.4178 0.035 Uiso 1 1 calc R
H56C H 0.7076 0.7813 0.4381 0.035 Uiso 1 1 calc R
C57 C 1.0973(4) 0.7499(3) 0.0762(2) 0.0523(13) Uani 1 1 d .
H57A H 1.0296 0.7933 0.0543 0.078 Uiso 1 1 calc R
H57B H 1.0716 0.6921 0.0938 0.078 Uiso 1 1 calc R
H57C H 1.1647 0.7469 0.0361 0.078 Uiso 1 1 calc R
C58 C 1.1849(3) 0.8644(2) 0.1136(2) 0.0327(10) Uani 1 1 d .
H58A H 1.2034 0.8876 0.1570 0.049 Uiso 1 1 calc R
H58B H 1.1232 0.9067 0.0840 0.049 Uiso 1 1 calc R
H58C H 1.2584 0.8548 0.0792 0.049 Uiso 1 1 calc R
C59 C 0.7962(3) 0.5170(2) 0.41610(19) 0.0199(8) Uani 1 1 d .
C60 C 1.1412(4) 0.8156(3) 0.3284(3) 0.0566(13) Uani 1 1 d .
H60A H 1.1460 0.8493 0.3677 0.085 Uiso 1 1 calc R
H60B H 1.2044 0.8276 0.2861 0.085 Uiso 1 1 calc R
H60C H 1.1529 0.7527 0.3525 0.085 Uiso 1 1 calc R
C61 C 0.9981(5) 0.9425(3) 0.2657(3) 0.0640(15) Uani 1 1 d .
H61A H 0.9157 0.9623 0.2493 0.096 Uiso 1 1 calc R
H61B H 1.0563 0.9583 0.2211 0.096 Uiso 1 1 calc R
H61C H 1.0096 0.9709 0.3074 0.096 Uiso 1 1 calc R
C62 C 0.5096(3) 0.7411(2) 0.3296(2) 0.0311(9) Uani 1 1 d .
H62A H 0.4853 0.6883 0.3648 0.047 Uiso 1 1 calc R
H62B H 0.5113 0.7356 0.2754 0.047 Uiso 1 1 calc R
H62C H 0.4517 0.7929 0.3376 0.047 Uiso 1 1 calc R
C63 C 0.7935(4) 0.4429(2) 0.4883(2) 0.0319(10) Uani 1 1 d .
H63 H 0.8359 0.3870 0.4740 0.038 Uiso 1 1 calc R
C64 C 1.0884(3) 0.5101(2) 0.2371(2) 0.0226(9) Uani 1 1 d .
H64A H 1.1165 0.5474 0.2662 0.034 Uiso 1 1 calc R
H64B H 1.1430 0.5062 0.1902 0.034 Uiso 1 1 calc R
H64C H 1.0874 0.4512 0.2700 0.034 Uiso 1 1 calc R
C65 C 0.8535(7) 0.4578(4) 0.5534(3) 0.102(3) Uani 1 1 d .
H65A H 0.9382 0.4631 0.5366 0.153 Uiso 1 1 calc R
H65B H 0.8496 0.4081 0.5982 0.153 Uiso 1 1 calc R
H65C H 0.8123 0.5120 0.5686 0.153 Uiso 1 1 calc R
C66 C 0.6664(5) 0.4307(3) 0.5199(3) 0.0632(14) Uani 1 1 d .
H66A H 0.6685 0.3777 0.5618 0.095 Uiso 1 1 calc R
H66B H 0.6210 0.4245 0.4779 0.095 Uiso 1 1 calc R
H66C H 0.6269 0.4820 0.5405 0.095 Uiso 1 1 calc R

loop_
_atom_site_aniso_label
_atom_site_aniso_U_11
_atom_site_aniso_U_22
_atom_site_aniso_U_33
_atom_site_aniso_U_23
_atom_site_aniso_U_13
_atom_site_aniso_U_12
P1 0.0158(5) 0.0148(5) 0.0099(5) 0.0011(4) -0.0014(4) -0.0043(4)
C1 0.022(2) 0.022(2) 0.0071(19) 0.0033(16) 0.0010(16) 0.0040(17)
C2 0.0153(19) 0.0235(19) 0.0169(19) -0.0022(16) 0.0023(16) -0.0078(16)
C3 0.0201(19) 0.017(2) 0.0087(19) 0.0066(16) 0.0044(16) -0.0007(16)
C4 0.0190(19) 0.026(2) 0.0075(19) -0.0041(17) -0.0054(16) 0.0071(17)
C5 0.0211(19) 0.0126(18) 0.0122(19) 0.0031(15) -0.0010(16) 0.0013(15)
C6 0.0162(18) 0.0153(19) 0.0074(18) -0.0006(16) 0.0003(15) -0.0001(15)
C7 0.0143(18) 0.0125(18) 0.0065(18) -0.0017(15) 0.0005(15) 0.0019(15)
C8 0.028(2) 0.0201(19) 0.0113(19) 0.0003(16) 0.0009(17) -0.0096(17)
C9 0.0176(18) 0.0120(17) 0.0105(18) 0.0013(15) 0.0002(15) -0.0007(15)
C10 0.043(2) 0.030(2) 0.018(2) 0.0089(17) -0.0106(19) -0.0111(19)
C11 0.0149(18) 0.0111(18) 0.0124(19) 0.0004(16) -0.0042(16) -0.0023(15)
C12 0.026(2) 0.038(2) 0.022(2) -0.0087(18) 0.0083(17) -0.0099(18)
C13 0.0149(18) 0.016(2) 0.0093(19) 0.0012(15) -0.0021(15) -0.0050(16)
C14 0.0127(18) 0.0095(17) 0.014(2) 0.0016(16) -0.0042(16) 0.0007(14)
C15 0.0202(19) 0.027(2) 0.025(2) -0.0080(17) -0.0091(17) 0.0001(16)
C16 0.0158(18) 0.0115(18) 0.0099(18) 0.0025(14) 0.0015(15) 0.0014(15)
C17 0.031(2) 0.025(2) 0.036(2) 0.0135(18) -0.0052(19) -0.0073(18)
C18 0.0128(17) 0.0133(19) 0.0088(19) 0.0004(15) -0.0030(15) -0.0045(15)
C19 0.019(2) 0.020(2) 0.032(2) -0.0042(17) -0.0044(17) 0.0041(16)
C20 0.034(2) 0.026(2) 0.020(2) 0.0066(17) -0.0028(18) -0.0083(18)
C21 0.036(2) 0.030(2) 0.016(2) 0.0102(17) -0.0053(18) 0.0009(18)
C22 0.034(2) 0.033(2) 0.018(2) -0.0036(18) -0.0133(18) 0.0061(18)
C23 0.026(2) 0.0170(19) 0.0148(19) -0.0026(15) -0.0021(16) -0.0010(16)
C24 0.0139(18) 0.0185(19) 0.0125(19) -0.0053(17) -0.0008(16) 0.0026(15)
C25 0.0146(18) 0.018(2) 0.0091(19) -0.0025(16) 0.0015(15) -0.0007(16)
C26 0.020(2) 0.047(3) 0.033(2) -0.002(2) -0.0016(18) -0.0010(19)
C27 0.029(2) 0.0168(19) 0.016(2) -0.0005(16) -0.0017(17) 0.0048(16)
C28 0.0118(17) 0.0150(19) 0.0100(19) -0.0023(16) -0.0030(15) -0.0047(15)
C29 0.060(3) 0.040(2) 0.025(2) -0.007(2) -0.001(2) -0.024(2)
C30 0.082(3) 0.044(3) 0.028(2) -0.008(2) -0.017(2) -0.019(2)
C31 0.0193(19) 0.0200(19) 0.0135(19) -0.0034(16) 0.0011(16) 0.0015(16)
C32 0.036(2) 0.033(2) 0.028(2) -0.0052(18) 0.0123(19) -0.0162(19)
C33 0.046(3) 0.061(3) 0.048(3) -0.037(2) 0.010(2) -0.017(2)
P2 0.0153(5) 0.0158(5) 0.0125(5) -0.0010(4) -0.0012(4) -0.0038(4)
C34 0.0188(19) 0.0160(19) 0.0084(19) 0.0023(16) 0.0054(16) -0.0010(16)
C35 0.0182(19) 0.024(2) 0.0079(19) -0.0033(17) -0.0019(16) 0.0052(16)
C36 0.0176(19) 0.024(2) 0.023(2) -0.0065(17) 0.0041(17) -0.0074(17)
C37 0.0191(19) 0.021(2) 0.0064(18) 0.0043(16) 0.0020(16) 0.0048(16)
C38 0.0157(18) 0.0162(19) 0.0112(19) -0.0042(16) -0.0013(16) 0.0022(15)
C39 0.0137(18) 0.0120(19) 0.013(2) 0.0014(15) -0.0040(16) -0.0044(15)
C40 0.023(2) 0.025(2) 0.030(2) 0.0086(18) 0.0005(18) -0.0034(17)
C41 0.0163(18) 0.0125(18) 0.0060(18) -0.0017(16) 0.0028(15) -0.0020(15)
C42 0.029(2) 0.033(2) 0.015(2) 0.0083(17) -0.0014(17) 0.0009(18)
C43 0.027(2) 0.025(2) 0.0144(19) -0.0052(16) -0.0016(17) -0.0095(17)
C44 0.061(3) 0.076(3) 0.036(3) -0.034(2) 0.013(2) -0.031(3)
C45 0.0153(18) 0.0100(17) 0.0057(18) 0.0008(15) -0.0002(15) 0.0036(15)
C46 0.0137(18) 0.0126(19) 0.0127(19) -0.0014(16) -0.0041(15) -0.0033(16)
C47 0.0177(18) 0.0112(18) 0.013(2) 0.0012(16) -0.0012(16) -0.0043(15)
C48 0.022(2) 0.025(2) 0.027(2) -0.0046(17) -0.0107(17) -0.0031(17)
C49 0.025(2) 0.018(2) 0.012(2) -0.0020(17) 0.0056(16) -0.0036(17)
C50 0.027(2) 0.031(2) 0.019(2) -0.0092(17) -0.0003(17) -0.0006(17)
C51 0.0200(19) 0.0123(18) 0.0135(19) 0.0026(15) 0.0021(15) 0.0017(15)
C52 0.024(2) 0.046(3) 0.075(3) 0.013(2) 0.016(2) 0.005(2)
C53 0.0201(19) 0.0116(17) 0.0125(19) 0.0022(15) -0.0003(16) 0.0002(15)
C54 0.028(2) 0.034(2) 0.019(2) -0.0036(17) -0.0094(17) 0.0017(18)
C55 0.0219(19) 0.0090(18) 0.018(2) 0.0004(16) -0.0052(17) 0.0016(15)
C56 0.027(2) 0.0169(19) 0.018(2) 0.0023(16) 0.0025(17) 0.0047(16)
C57 0.047(3) 0.081(3) 0.048(3) -0.045(3) 0.033(2) -0.042(3)
C58 0.030(2) 0.037(2) 0.030(2) -0.0035(19) 0.0093(18) -0.0138(19)
C59 0.031(2) 0.013(2) 0.012(2) 0.0028(16) -0.0005(17) -0.0024(17)
C60 0.059(3) 0.067(3) 0.052(3) -0.020(3) -0.020(3) -0.015(3)
C61 0.121(5) 0.040(3) 0.040(3) -0.018(2) 0.005(3) -0.031(3)
C62 0.025(2) 0.025(2) 0.042(2) -0.0089(19) -0.0043(19) 0.0046(17)
C63 0.057(3) 0.015(2) 0.017(2) 0.0028(17) 0.007(2) -0.0025(19)
C64 0.025(2) 0.021(2) 0.020(2) -0.0048(16) 0.0004(17) 0.0008(16)
C65 0.199(7) 0.062(4) 0.052(4) 0.035(3) -0.081(4) -0.052(4)
C66 0.084(4) 0.045(3) 0.053(3) 0.005(2) 0.000(3) -0.014(3)

loop_
_atom_type_symbol
_atom_type_description
_atom_type_scat_dispersion_real
_atom_type_scat_dispersion_imag
_atom_type_scat_source
C C 0.0033 0.0016 'International Tables Vol C Tables 4.2.6.8 and 6.1.1.4'
H H 0.0000 0.0000 'International Tables Vol C Tables 4.2.6.8 and 6.1.1.4'
P P 0.1023 0.0942 'International Tables Vol C Tables 4.2.6.8 and 6.1.1.4'

loop_
_geom_angle_atom_site_label_1
_geom_angle_atom_site_label_2
_geom_angle_atom_site_label_3
_geom_angle
C6 P1 C2 106.61(14)
C6 P1 C8 110.83(14)
C2 P1 C8 110.07(14)
C4 C1 C3 119.7(3)
C4 C1 C21 121.0(3)
C3 C1 C21 119.3(3)
C12 C2 C32 106.6(3)
C12 C2 C26 108.5(3)
C32 C2 C26 108.0(3)
C12 C2 P1 105.9(2)
C32 C2 P1 122.8(2)
C26 C2 P1 104.3(2)
C6 C3 C1 120.7(3)
C6 C3 C17 121.6(3)
C1 C3 C17 117.5(3)
C24 C4 C1 120.0(3)
C24 C4 C22 119.7(3)
C1 C4 C22 120.3(3)
C13 C5 C20 112.2(3)
C13 C5 C10 111.6(3)
C20 C5 C10 109.1(3)
C3 C6 C7 118.6(3)
C3 C6 P1 127.2(2)
C7 C6 P1 113.8(2)
C24 C7 C6 119.6(3)
C24 C7 C18 117.6(3)
C6 C7 C18 122.4(3)
C33 C8 C29 110.1(3)
C33 C8 C30 107.0(3)
C29 C8 C30 106.8(3)
C33 C8 P1 107.7(2)
C29 C8 P1 121.2(2)
C30 C8 P1 103.1(2)
C28 C9 C31 111.4(3)
C28 C9 C23 111.4(2)
C31 C9 C23 110.0(3)
C25 C11 C18 119.1(3)
C25 C11 C16 118.0(3)
C18 C11 C16 122.8(3)
C14 C13 C25 116.8(3)
C14 C13 C5 121.3(3)
C25 C13 C5 122.0(3)
C13 C14 C28 123.3(3)
C11 C16 C27 113.7(3)
C11 C16 C19 110.2(3)
C27 C16 C19 109.0(3)
C28 C18 C11 118.9(3)
C28 C18 C7 123.2(3)
C11 C18 C7 117.6(3)
C4 C24 C7 120.1(3)
C4 C24 C15 119.2(3)
C7 C24 C15 120.8(3)
C13 C25 C11 122.8(3)
C14 C28 C18 119.1(3)
C14 C28 C9 118.3(3)
C18 C28 C9 122.6(3)
C41 P2 C43 110.46(14)
C41 P2 C36 107.54(14)
C43 P2 C36 110.11(14)
C41 C34 C37 121.0(3)
C41 C34 C40 122.5(3)
C37 C34 C40 116.4(3)
C38 C35 C37 119.9(3)
C38 C35 C54 120.3(3)
C37 C35 C54 119.8(3)
C52 C36 C58 107.0(3)
C52 C36 C57 108.4(3)
C58 C36 C57 106.9(3)
C52 C36 P2 104.2(2)
C58 C36 P2 121.8(2)
C57 C36 P2 108.0(2)
C35 C37 C34 119.6(3)
C35 C37 C42 121.0(3)
C34 C37 C42 119.4(3)
C35 C38 C45 120.2(3)
C35 C38 C48 118.8(3)
C45 C38 C48 120.9(3)
C46 C39 C47 119.0(3)
C46 C39 C45 122.2(3)
C47 C39 C45 118.3(3)
C34 C41 C45 118.3(3)
C34 C41 P2 126.8(2)
C45 C41 P2 114.3(2)
C44 C43 C60 110.4(3)
C44 C43 C61 107.2(3)
C60 C43 C61 107.9(3)
C44 C43 P2 103.5(2)
C60 C43 P2 106.0(2)
C61 C43 P2 121.6(3)
C38 C45 C41 119.9(3)
C38 C45 C39 116.4(3)
C41 C45 C39 123.5(3)
C55 C46 C39 118.8(3)
C55 C46 C53 118.9(3)
C39 C46 C53 122.3(3)
C49 C47 C39 119.1(3)
C49 C47 C51 118.0(3)
C39 C47 C51 122.8(3)
C59 C49 C47 122.8(3)
C56 C51 C62 109.1(3)
C56 C51 C47 113.1(3)
C62 C51 C47 111.0(3)
C46 C53 C64 111.5(3)
C46 C53 C50 112.1(3)
C64 C53 C50 109.7(3)
C59 C55 C46 123.4(3)
C49 C59 C55 116.8(3)
C49 C59 C63 122.4(3)
C55 C59 C63 120.8(3)
C65 C63 C66 106.3(4)
C65 C63 C59 112.9(3)
C66 C63 C59 112.1(3)

loop_
_geom_bond_atom_site_label_1
_geom_bond_atom_site_label_2
_geom_bond_distance
P1 C6 1.871(3)
P1 C2 1.913(3)
P1 C8 1.918(3)
C1 C4 1.399(5)
C1 C3 1.407(5)
C1 C21 1.517(5)
C2 C12 1.528(5)
C2 C32 1.536(5)
C2 C26 1.541(5)
C3 C6 1.402(4)
C3 C17 1.514(5)
C4 C24 1.402(5)
C4 C22 1.518(5)
C5 C13 1.518(4)
C5 C20 1.525(5)
C5 C10 1.535(5)
C6 C7 1.424(4)
C7 C24 1.409(4)
C7 C18 1.526(4)
C8 C33 1.515(5)
C8 C29 1.520(5)
C8 C30 1.551(5)
C9 C28 1.524(4)
C9 C31 1.526(4)
C9 C23 1.531(4)
C11 C25 1.395(4)
C11 C18 1.417(4)
C11 C16 1.527(4)
C13 C14 1.384(4)
C13 C25 1.388(5)
C14 C28 1.393(4)
C15 C24 1.517(5)
C16 C27 1.530(4)
C16 C19 1.533(5)
C18 C28 1.404(4)
P2 C41 1.879(3)
P2 C43 1.903(3)
P2 C36 1.928(3)
C34 C41 1.407(4)
C34 C37 1.412(5)
C34 C40 1.509(5)
C35 C38 1.398(5)
C35 C37 1.402(5)
C35 C54 1.519(5)
C36 C52 1.523(5)
C36 C58 1.526(5)
C36 C57 1.534(5)
C37 C42 1.514(5)
C38 C45 1.415(4)
C38 C48 1.516(4)
C39 C46 1.410(4)
C39 C47 1.412(4)
C39 C45 1.516(4)
C41 C45 1.423(4)
C43 C44 1.506(5)
C43 C60 1.519(5)
C43 C61 1.530(5)
C46 C55 1.393(4)
C46 C53 1.517(4)
C47 C49 1.397(4)
C47 C51 1.530(4)
C49 C59 1.384(5)
C50 C53 1.534(5)
C51 C56 1.529(5)
C51 C62 1.528(5)
C53 C64 1.527(5)
C55 C59 1.384(5)
C59 C63 1.521(5)
C63 C65 1.484(6)
C63 C66 1.506(6)
